data_4501754
loop_
_publ_author_name
'Das, Babulal'
'Baruah, Jubaraj B.'

_publ_section_title
;
 Protonated Adenine and Cytosine Ribbons Stabilized by Dipicolinato Metal
 Frameworks
;
_journal_issue 7
_journal_name_full 'Crystal Growth &amp; Design'
_journal_page_first 3242
_journal_paper_doi 10.1021/cg100371w
_journal_volume 10
_journal_year 2010
_chemical_formula_sum 'C29 H25 Ce N9 O16'
_chemical_formula_weight 895.70
_chemical_name_systematic
;

 ?

;
_space_group_IT_number 41
_symmetry_cell_setting orthorhombic
_symmetry_space_group_name_Hall 'A 2 -2ab'
_symmetry_space_group_name_H-M 'A e a 2'
_atom_sites_solution_hydrogens geom
_atom_sites_solution_primary direct
_atom_sites_solution_secondary difmap
_audit_creation_method SHELXL-97
_cell_angle_alpha 90.00
_cell_angle_beta 90.00
_cell_angle_gamma 90.00
_cell_formula_units_Z 4
_cell_length_a 15.9668(4)
_cell_length_b 17.7252(4)
_cell_length_c 11.5612(4)
_cell_measurement_reflns_used 9936
_cell_measurement_temperature 296(2)
_cell_measurement_theta_max 28.30
_cell_measurement_theta_min 2.46
_cell_volume 3271.99(16)
_computing_cell_refinement 'Bruker SMART'
_computing_data_collection 'Bruker SMART'
_computing_data_reduction 'Bruker SAINT'
_computing_molecular_graphics 'Bruker SHELXTL'
_computing_publication_material 'Bruker SHELXTL'
_computing_structure_refinement 'SHELXL-97 (Sheldrick, 1997)'
_computing_structure_solution 'SHELXS-97 (Sheldrick, 1990)'
_diffrn_ambient_temperature 296(2)
_diffrn_measured_fraction_theta_full 0.999
_diffrn_measured_fraction_theta_max 0.999
_diffrn_measurement_device_type 'CCD area detector'
_diffrn_measurement_method 'phi and omega scans'
_diffrn_radiation_monochromator graphite
_diffrn_radiation_source 'fine-focus sealed tube'
_diffrn_radiation_type MoK\a
_diffrn_radiation_wavelength 0.71073
_diffrn_reflns_av_R_equivalents 0.0705
_diffrn_reflns_av_sigmaI/netI 0.0362
_diffrn_reflns_limit_h_max 19
_diffrn_reflns_limit_h_min -21
_diffrn_reflns_limit_k_max 23
_diffrn_reflns_limit_k_min -19
_diffrn_reflns_limit_l_max 15
_diffrn_reflns_limit_l_min -15
_diffrn_reflns_number 25414
_diffrn_reflns_theta_full 28.42
_diffrn_reflns_theta_max 28.42
_diffrn_reflns_theta_min 2.30
_exptl_absorpt_coefficient_mu 1.485
_exptl_absorpt_correction_type none
_exptl_crystal_colour yellow
_exptl_crystal_density_diffrn 1.818
_exptl_crystal_density_method 'not measured'
_exptl_crystal_description plates
_exptl_crystal_F_000 1792
_exptl_crystal_size_max 0.36
_exptl_crystal_size_mid 0.22
_exptl_crystal_size_min 0.15
_refine_diff_density_max 1.007
_refine_diff_density_min -1.033
_refine_diff_density_rms 0.086
_refine_ls_abs_structure_details 'Flack H D (1983), Acta Cryst. A39, 876-881'
_refine_ls_abs_structure_Flack -0.03(2)
_refine_ls_extinction_coef 0.00044(14)
_refine_ls_extinction_expression Fc^*^=kFc[1+0.001xFc^2^\l^3^/sin(2\q)]^-1/4^
_refine_ls_extinction_method SHELXL
_refine_ls_goodness_of_fit_ref 0.985
_refine_ls_hydrogen_treatment mixed
_refine_ls_matrix_type full
_refine_ls_number_parameters 267
_refine_ls_number_reflns 4107
_refine_ls_number_restraints 1
_refine_ls_restrained_S_all 0.985
_refine_ls_R_factor_all 0.0406
_refine_ls_R_factor_gt 0.0345
_refine_ls_shift/su_max 0.002
_refine_ls_shift/su_mean 0.000
_refine_ls_structure_factor_coef Fsqd
_refine_ls_weighting_details 'calc w=1/[\s^2^(Fo^2^)+(0.0681P)^2^+0.0000P] where P=(Fo^2^+2Fc^2^)/3'
_refine_ls_weighting_scheme calc
_refine_ls_wR_factor_gt 0.0818
_refine_ls_wR_factor_ref 0.0851
_reflns_number_gt 3354
_reflns_number_total 4107
_reflns_threshold_expression >2sigma(I)
_cod_data_source_file cg100371w_si_006.cif
_cod_data_source_block ce-cyt-4
_cod_depositor_comments
;
The following automatic conversions were performed:

'_symmetry_cell_setting' value 'Orthorhombic' changed to
'orthorhombic' according to
/home/saulius/struct/CIF-dictionaries/cif_core.dic dictionary named
'cif_core.dic' version 2.4.2 from 2011-04-26.

Automatic conversion script
Id: cif_fix_values 1715 2011-07-08 13:25:40Z adriana 

2021-08-30
Space group name changed to comply with IUCR recomendations
                 miguel
;
_cod_original_sg_symbol_H-M Aba2
_cod_database_code 4501754

loop_
_symmetry_equiv_pos_as_xyz
'x, y, z'
'-x, -y, z'
'x+1/2, -y+1/2, z'
'-x+1/2, y+1/2, z'
'x, y+1/2, z+1/2'
'-x, -y+1/2, z+1/2'
'x+1/2, -y+1, z+1/2'
'-x+1/2, y+1, z+1/2'

loop_
_atom_site_label
_atom_site_type_symbol
_atom_site_fract_x
_atom_site_fract_y
_atom_site_fract_z
_atom_site_U_iso_or_equiv
_atom_site_adp_type
_atom_site_occupancy
_atom_site_symmetry_multiplicity
_atom_site_calc_flag
_atom_site_refinement_flags
C1 C 0.80259(19) 0.44889(17) 0.4848(3) 0.0331(6) Uani 1 1 d .
C2 C 0.8052(3) 0.50055(15) 0.3812(4) 0.0304(9) Uani 1 1 d .
C3 C 0.7390(3) 0.5106(2) 0.3042(5) 0.0406(10) Uani 1 1 d .
H3 H 0.6880 0.4863 0.3155 0.049 Uiso 1 1 calc R
C4 C 0.7513(2) 0.5580(2) 0.2102(3) 0.0449(9) Uani 1 1 d .
H4 H 0.7080 0.5665 0.1579 0.054 Uiso 1 1 calc R
C5 C 0.8282(2) 0.5926(2) 0.1944(3) 0.0408(8) Uani 1 1 d .
H5 H 0.8376 0.6236 0.1308 0.049 Uiso 1 1 calc R
C6 C 0.8903(2) 0.58023(18) 0.2745(3) 0.0308(6) Uani 1 1 d .
C7 C 1.0229(3) 0.3881(2) 0.2655(3) 0.0298(7) Uani 1 1 d .
C8 C 0.94889(19) 0.6258(2) 0.6892(3) 0.0311(7) Uani 1 1 d .
C9 C 0.9750(3) 0.5617(2) 0.7660(3) 0.0305(6) Uani 1 1 d .
C10 C 0.9745(3) 0.5634(3) 0.8859(3) 0.0456(9) Uani 1 1 d .
H10 H 0.9574 0.6064 0.9256 0.055 Uiso 1 1 calc R
C11 C 1.0000 0.5000 0.9446(8) 0.057(2) Uani 1 2 d S
H11 H 1.0000 0.5000 1.0250 0.069 Uiso 1 2 calc SR
C12 C 0.7320(3) 0.7192(3) 0.9313(4) 0.0560(11) Uani 1 1 d .
C13 C 0.7607(2) 0.79854(19) 0.7655(3) 0.0363(8) Uani 1 1 d .
C14 C 0.6733(2) 0.8111(2) 0.7538(3) 0.0410(8) Uani 1 1 d .
H14 H 0.6528 0.8405 0.6934 0.049 Uiso 1 1 calc R
C15 C 0.6207(2) 0.7801(2) 0.8307(4) 0.0424(8) Uani 1 1 d .
H15 H 0.5634 0.7883 0.8235 0.051 Uiso 1 1 calc R
Ce1 Ce 1.0000 0.5000 0.49082(9) 0.02207(9) Uani 1 2 d S
H8A H 0.039(4) 0.269(3) 0.048(5) 0.064(16) Uiso 1 1 d .
H8B H 0.036(5) 0.1985(18) 0.014(6) 0.11(2) Uiso 1 1 d D
H3N H 0.8368(15) 0.743(3) 0.859(6) 0.076(19) Uiso 1 1 d D
H4N H 0.613(3) 0.718(2) 0.963(4) 0.053(13) Uiso 1 1 d .
N1 N 0.87817(15) 0.53567(14) 0.3669(2) 0.0274(5) Uani 1 1 d .
N2 N 1.0000 0.5000 0.7086(4) 0.0252(9) Uani 1 2 d S
N3 N 0.7855(2) 0.7530(2) 0.8530(3) 0.0440(7) Uani 1 1 d D
N4 N 0.6498(2) 0.7370(2) 0.9187(3) 0.0467(8) Uani 1 1 d .
N5 N 0.8159(2) 0.82879(18) 0.6970(3) 0.0437(8) Uani 1 1 d .
H5A H 0.8683 0.8199 0.7073 0.052 Uiso 1 1 calc R
H5B H 0.8000 0.8577 0.6415 0.052 Uiso 1 1 calc R
O1 O 0.87049(14) 0.44721(13) 0.54464(19) 0.0333(5) Uani 1 1 d .
O2 O 0.73812(16) 0.41282(16) 0.5044(3) 0.0515(7) Uani 1 1 d .
O3 O 0.97396(17) 0.40643(13) 0.3497(2) 0.0326(5) Uani 1 1 d .
O4 O 1.00274(14) 0.3480(3) 0.1832(4) 0.0479(10) Uani 1 1 d .
O5 O 0.95237(14) 0.61117(12) 0.58006(19) 0.0330(5) Uani 1 1 d .
O6 O 0.92706(17) 0.68606(15) 0.7317(2) 0.0441(6) Uani 1 1 d .
O7 O 0.7567(2) 0.6763(3) 1.0045(4) 0.1084(17) Uani 1 1 d .
O8 O 0.0457(2) 0.24800(18) -0.0107(3) 0.0576(8) Uani 1 1 d D

loop_
_atom_site_aniso_label
_atom_site_aniso_U_11
_atom_site_aniso_U_22
_atom_site_aniso_U_33
_atom_site_aniso_U_23
_atom_site_aniso_U_13
_atom_site_aniso_U_12
C1 0.0264(15) 0.0378(15) 0.0350(15) 0.0001(16) 0.0036(14) -0.0029(12)
C2 0.023(2) 0.033(2) 0.036(2) -0.0005(10) 0.0002(15) 0.0009(11)
C3 0.021(2) 0.045(2) 0.056(3) -0.0007(16) -0.0072(18) -0.0004(15)
C4 0.0307(19) 0.057(2) 0.047(2) 0.0035(17) -0.0155(17) 0.0049(18)
C5 0.0352(19) 0.046(2) 0.0409(18) 0.0112(16) -0.0069(15) 0.0047(16)
C6 0.0292(17) 0.0296(16) 0.0338(16) 0.0057(13) -0.0010(13) 0.0021(13)
C7 0.0291(15) 0.0305(17) 0.0298(18) -0.0069(13) -0.0021(14) 0.0007(16)
C8 0.0223(16) 0.0357(18) 0.0355(17) -0.0033(13) 0.0044(13) -0.0019(13)
C9 0.0247(15) 0.0353(18) 0.0316(16) -0.0055(14) 0.0030(13) -0.0034(15)
C10 0.055(2) 0.047(2) 0.0346(19) -0.0060(16) 0.0044(18) 0.000(2)
C11 0.085(7) 0.064(5) 0.022(3) 0.000 0.000 -0.005(3)
C12 0.044(2) 0.072(3) 0.051(3) 0.022(2) -0.005(2) 0.005(2)
C13 0.036(2) 0.0362(18) 0.0366(18) -0.0019(13) -0.0041(15) 0.0066(15)
C14 0.0327(19) 0.044(2) 0.047(2) 0.0022(16) -0.0130(16) 0.0063(16)
C15 0.0283(19) 0.049(2) 0.050(2) -0.0033(17) -0.0063(15) 0.0046(16)
Ce1 0.01917(12) 0.02517(12) 0.02186(12) 0.000 0.000 0.00034(8)
N1 0.0224(13) 0.0297(15) 0.0301(13) 0.0043(11) -0.0001(10) 0.0022(11)
N2 0.021(2) 0.031(2) 0.024(2) 0.000 0.000 -0.0023(12)
N3 0.0267(18) 0.060(2) 0.0454(18) 0.0150(16) -0.0030(14) 0.0126(13)
N4 0.0371(19) 0.061(2) 0.0424(17) 0.0074(16) 0.0018(14) 0.0046(16)
N5 0.0359(17) 0.0469(19) 0.0482(18) 0.0087(14) -0.0035(14) 0.0050(15)
O1 0.0255(12) 0.0443(13) 0.0301(11) 0.0076(10) 0.0015(9) -0.0044(10)
O2 0.0326(13) 0.0678(18) 0.0541(16) 0.0173(14) -0.0029(12) -0.0213(12)
O3 0.0254(10) 0.0393(13) 0.0333(13) -0.0093(11) 0.0013(11) -0.0028(11)
O4 0.040(2) 0.057(2) 0.047(2) -0.0273(18) -0.0001(10) -0.0053(10)
O5 0.0377(14) 0.0315(12) 0.0299(11) -0.0003(9) 0.0013(9) 0.0052(10)
O6 0.0461(15) 0.0366(14) 0.0495(15) -0.0113(11) 0.0011(12) 0.0071(12)
O7 0.058(2) 0.168(4) 0.100(3) 0.096(3) -0.011(2) 0.005(3)
O8 0.080(3) 0.0482(16) 0.0442(16) 0.0020(16) 0.0058(19) -0.0074(16)

loop_
_atom_type_symbol
_atom_type_description
_atom_type_scat_dispersion_real
_atom_type_scat_dispersion_imag
_atom_type_scat_source
C C 0.0033 0.0016 'International Tables Vol C Tables 4.2.6.8 and 6.1.1.4'
H H 0.0000 0.0000 'International Tables Vol C Tables 4.2.6.8 and 6.1.1.4'
N N 0.0061 0.0033 'International Tables Vol C Tables 4.2.6.8 and 6.1.1.4'
O O 0.0106 0.0060 'International Tables Vol C Tables 4.2.6.8 and 6.1.1.4'
Ce Ce -0.2486 2.6331 'International Tables Vol C Tables 4.2.6.8 and 6.1.1.4'

loop_
_geom_angle_atom_site_label_1
_geom_angle_atom_site_label_2
_geom_angle_atom_site_label_3
_geom_angle
_geom_angle_site_symmetry_1
_geom_angle_site_symmetry_3
O2 C1 O1 126.3(3) . .
O2 C1 C2 119.0(3) . .
O1 C1 C2 114.7(3) . .
N1 C2 C3 121.6(4) . .
N1 C2 C1 114.1(4) . .
C3 C2 C1 124.3(4) . .
C4 C3 C2 118.0(4) . .
C4 C3 H3 121.0 . .
C2 C3 H3 121.0 . .
C5 C4 C3 119.8(3) . .
C5 C4 H4 120.1 . .
C3 C4 H4 120.1 . .
C4 C5 C6 118.7(3) . .
C4 C5 H5 120.6 . .
C6 C5 H5 120.6 . .
N1 C6 C5 121.7(3) . .
N1 C6 C7 114.1(3) . 2_765
C5 C6 C7 124.1(3) . 2_765
O4 C7 O3 124.8(4) . .
O4 C7 C6 120.8(3) . 2_765
O3 C7 C6 114.4(3) . 2_765
O6 C8 O5 125.4(3) . .
O6 C8 C9 120.1(3) . .
O5 C8 C9 114.5(3) . .
N2 C9 C10 121.0(4) . .
N2 C9 C8 114.0(3) . .
C10 C9 C8 124.9(3) . .
C9 C10 C11 118.2(5) . .
C9 C10 H10 120.9 . .
C11 C10 H10 120.9 . .
C10 C11 C10 120.9(7) . 2_765
C10 C11 H11 119.5 . .
C10 C11 H11 119.5 2_765 .
O7 C12 N4 122.6(4) . .
O7 C12 N3 122.2(4) . .
N4 C12 N3 115.2(4) . .
N5 C13 N3 120.2(3) . .
N5 C13 C14 122.9(3) . .
N3 C13 C14 116.9(3) . .
C15 C14 C13 119.2(3) . .
C15 C14 H14 120.4 . .
C13 C14 H14 120.4 . .
N4 C15 C14 121.0(4) . .
N4 C15 H15 119.5 . .
C14 C15 H15 119.5 . .
O5 Ce1 O5 127.93(12) . 2_765
O5 Ce1 O1 80.50(8) . 2_765
O5 Ce1 O1 86.16(8) 2_765 2_765
O5 Ce1 O1 86.16(8) . .
O5 Ce1 O1 80.50(8) 2_765 .
O1 Ce1 O1 149.33(12) 2_765 .
O5 Ce1 O3 146.55(9) . .
O5 Ce1 O3 76.80(8) 2_765 .
O1 Ce1 O3 128.04(9) 2_765 .
O1 Ce1 O3 75.46(9) . .
O5 Ce1 O3 76.80(8) . 2_765
O5 Ce1 O3 146.55(9) 2_765 2_765
O1 Ce1 O3 75.46(9) 2_765 2_765
O1 Ce1 O3 128.04(9) . 2_765
O3 Ce1 O3 92.70(13) . 2_765
O5 Ce1 N1 77.74(8) . .
O5 Ce1 N1 135.73(8) 2_765 .
O1 Ce1 N1 137.34(9) 2_765 .
O1 Ce1 N1 64.41(8) . .
O3 Ce1 N1 69.18(9) . .
O3 Ce1 N1 64.11(9) 2_765 .
O5 Ce1 N1 135.73(8) . 2_765
O5 Ce1 N1 77.74(8) 2_765 2_765
O1 Ce1 N1 64.41(8) 2_765 2_765
O1 Ce1 N1 137.34(9) . 2_765
O3 Ce1 N1 64.11(9) . 2_765
O3 Ce1 N1 69.18(9) 2_765 2_765
N1 Ce1 N1 109.97(12) . 2_765
O5 Ce1 N2 63.96(6) . .
O5 Ce1 N2 63.96(6) 2_765 .
O1 Ce1 N2 74.67(6) 2_765 .
O1 Ce1 N2 74.67(6) . .
O3 Ce1 N2 133.65(6) . .
O3 Ce1 N2 133.65(6) 2_765 .
N1 Ce1 N2 125.01(6) . .
N1 Ce1 N2 125.01(6) 2_765 .
C2 N1 C6 120.0(3) . .
C2 N1 Ce1 119.4(2) . .
C6 N1 Ce1 119.6(2) . .
C9 N2 C9 120.6(5) . 2_765
C9 N2 Ce1 119.7(2) . .
C9 N2 Ce1 119.7(2) 2_765 .
C13 N3 C12 124.7(3) . .
C13 N3 H3N 118(4) . .
C12 N3 H3N 117(4) . .
C15 N4 C12 122.9(4) . .
C15 N4 H4N 116(3) . .
C12 N4 H4N 121(3) . .
C13 N5 H5A 120.0 . .
C13 N5 H5B 120.0 . .
H5A N5 H5B 120.0 . .
C1 O1 Ce1 126.1(2) . .
C7 O3 Ce1 126.2(2) . .
C8 O5 Ce1 127.7(2) . .
H8A O8 H8B 100(6) . .

loop_
_geom_bond_atom_site_label_1
_geom_bond_atom_site_label_2
_geom_bond_distance
_geom_bond_site_symmetry_2
C1 O2 1.233(4) .
C1 O1 1.287(4) .
C1 C2 1.508(5) .
C2 N1 1.331(5) .
C2 C3 1.395(6) .
C3 C4 1.388(6) .
C3 H3 0.9300 .
C4 C5 1.384(6) .
C4 H4 0.9300 .
C5 C6 1.374(5) .
C5 H5 0.9300 .
C6 N1 1.342(4) .
C6 C7 1.500(5) 2_765
C7 O4 1.231(5) .
C7 O3 1.290(5) .
C7 C6 1.500(5) 2_765
C8 O6 1.226(4) .
C8 O5 1.290(4) .
C8 C9 1.502(5) .
C9 N2 1.340(4) .
C9 C10 1.386(5) .
C10 C11 1.375(6) .
C10 H10 0.9300 .
C11 C10 1.375(6) 2_765
C11 H11 0.9300 .
C12 O7 1.203(5) .
C12 N4 1.359(6) .
C12 N3 1.382(6) .
C13 N5 1.300(5) .
C13 N3 1.352(4) .
C13 C14 1.419(5) .
C14 C15 1.341(6) .
C14 H14 0.9300 .
C15 N4 1.354(5) .
C15 H15 0.9300 .
Ce1 O5 2.351(2) .
Ce1 O5 2.351(2) 2_765
Ce1 O1 2.353(2) 2_765
Ce1 O1 2.353(2) .
Ce1 O3 2.363(2) .
Ce1 O3 2.363(2) 2_765
Ce1 N1 2.497(2) .
Ce1 N1 2.497(2) 2_765
Ce1 N2 2.518(5) .
N2 C9 1.340(4) 2_765
N3 H3N 0.84(2) .
N4 H4N 0.85(5) .
N5 H5A 0.8600 .
N5 H5B 0.8600 .
O8 H8A 0.78(6) .
O8 H8B 0.93(2) .
